data_7006083
loop_
_publ_author_name
'Wang, Dun'
'Cui, Dongmei'
'Miao, Wei'
'Li, Shihui'
'Huang, Baotong'

_publ_section_title
;
 Rare earth metal complexes bearing thiophene-amido ligand: synthesis
 and structural characterization.
;
_journal_issue 40
_journal_name_full 'Dalton transactions (Cambridge, England : 2003)'
_journal_page_first 4576
_journal_page_last 4581
_journal_paper_doi 10.1039/b708881g
_journal_year 2007
_chemical_formula_sum 'C44 H65 N2 O S2 Sc'
_chemical_formula_weight 747.06
_chemical_name_systematic
;
?
;
_space_group_IT_number 14
_symmetry_cell_setting monoclinic
_symmetry_space_group_name_Hall '-P 2ybc'
_symmetry_space_group_name_H-M 'P 1 21/c 1'
_atom_sites_solution_hydrogens geom
_atom_sites_solution_primary direct
_atom_sites_solution_secondary difmap
_audit_creation_method SHELXL-97
_cell_angle_alpha 90.00
_cell_angle_beta 93.2400(10)
_cell_angle_gamma 90.00
_cell_formula_units_Z 4
_cell_length_a 15.1510(11)
_cell_length_b 14.9860(11)
_cell_length_c 19.3443(14)
_cell_measurement_temperature 187(2)
_cell_volume 4385.2(6)
_computing_cell_refinement 'Bruker SMART'
_computing_data_collection 'Bruker SMART'
_computing_data_reduction 'Bruker SAINT'
_computing_molecular_graphics 'Bruker SHELXTL'
_computing_publication_material 'Bruker SHELXTL'
_computing_structure_refinement 'SHELXL-97 (Sheldrick, 1997)'
_computing_structure_solution 'SHELXS-97 (Sheldrick, 1990)'
_diffrn_ambient_temperature 187(2)
_diffrn_measured_fraction_theta_full 0.999
_diffrn_measured_fraction_theta_max 0.999
_diffrn_measurement_device_type 'CCD area detector'
_diffrn_measurement_method 'phi and omega scans'
_diffrn_radiation_monochromator graphite
_diffrn_radiation_source 'fine-focus sealed tube'
_diffrn_radiation_type MoK\a
_diffrn_radiation_wavelength 0.71073
_diffrn_reflns_av_R_equivalents 0.0659
_diffrn_reflns_av_sigmaI/netI 0.0841
_diffrn_reflns_limit_h_max 18
_diffrn_reflns_limit_h_min -18
_diffrn_reflns_limit_k_max 18
_diffrn_reflns_limit_k_min -18
_diffrn_reflns_limit_l_max 23
_diffrn_reflns_limit_l_min -11
_diffrn_reflns_number 24260
_diffrn_reflns_theta_full 26.04
_diffrn_reflns_theta_max 26.04
_diffrn_reflns_theta_min 1.35
_exptl_absorpt_coefficient_mu 0.296
_exptl_absorpt_correction_T_max 0.9626
_exptl_absorpt_correction_T_min 0.9487
_exptl_absorpt_correction_type multi-scan
_exptl_crystal_colour colorless
_exptl_crystal_density_diffrn 1.132
_exptl_crystal_density_method 'not measured'
_exptl_crystal_description blok
_exptl_crystal_F_000 1616
_exptl_crystal_size_max 0.18
_exptl_crystal_size_mid 0.16
_exptl_crystal_size_min 0.13
_refine_diff_density_max 0.414
_refine_diff_density_min -0.299
_refine_diff_density_rms 0.052
_refine_ls_extinction_method none
_refine_ls_goodness_of_fit_ref 0.939
_refine_ls_hydrogen_treatment constr
_refine_ls_matrix_type full
_refine_ls_number_parameters 461
_refine_ls_number_reflns 8659
_refine_ls_number_restraints 0
_refine_ls_restrained_S_all 0.939
_refine_ls_R_factor_all 0.0950
_refine_ls_R_factor_gt 0.0517
_refine_ls_shift/su_max 0.001
_refine_ls_shift/su_mean 0.000
_refine_ls_structure_factor_coef Fsqd
_refine_ls_weighting_details 'calc w=1/[\s^2^(Fo^2^)+(0.0533P)^2^+0.0000P] where P=(Fo^2^+2Fc^2^)/3'
_refine_ls_weighting_scheme calc
_refine_ls_wR_factor_gt 0.1127
_refine_ls_wR_factor_ref 0.1272
_reflns_number_gt 5164
_reflns_number_total 8659
_reflns_threshold_expression >2sigma(I)
_cod_data_source_file b708881g.txt
_cod_data_source_block r117m
_cod_depositor_comments
;
The following automatic conversions were performed:
'_exptl_absorpt_correction_type' value 'Multi-scan' changed to
'multi-scan' according to
'/home/saulius/struct/CIF-dictionaries/cif_core.dic' dictionary named
'cif_core.dic' version 2.4.1 from 2010-06-29.

Automatic conversion script
Id: cif_fix_enum 1527 2010-12-29 10:47:43Z saulius 
;
_cod_original_sg_symbol_H-M P2(1)/c
_cod_database_code 7006083

loop_
_symmetry_equiv_pos_as_xyz
'x, y, z'
'-x, y+1/2, -z+1/2'
'-x, -y, -z'
'x, -y-1/2, z-1/2'

loop_
_atom_site_label
_atom_site_type_symbol
_atom_site_fract_x
_atom_site_fract_y
_atom_site_fract_z
_atom_site_U_iso_or_equiv
_atom_site_adp_type
_atom_site_occupancy
_atom_site_symmetry_multiplicity
_atom_site_calc_flag
_atom_site_refinement_flags
_atom_site_disorder_assembly
_atom_site_disorder_group
Sc1 Sc 0.72989(3) 0.28678(3) 0.77844(3) 0.03359(15) Uani 1 1 d . . .
S1 S 0.79268(5) 0.44431(5) 0.70208(5) 0.0532(2) Uani 1 1 d . . .
S2 S 0.56020(5) 0.19755(5) 0.95382(4) 0.0483(2) Uani 1 1 d . . .
O1 O 0.68084(11) 0.21740(11) 0.68670(10) 0.0423(5) Uani 1 1 d . . .
N1 N 0.63829(12) 0.37650(13) 0.81099(11) 0.0322(5) Uani 1 1 d . . .
N2 N 0.86510(12) 0.28371(12) 0.78126(11) 0.0320(5) Uani 1 1 d . . .
C1 C 0.7691(2) 0.4680(2) 0.61620(19) 0.0669(10) Uani 1 1 d . . .
H1 H 0.7204 0.5031 0.5993 0.080 Uiso 1 1 calc R . .
C2 C 0.8278(2) 0.4309(2) 0.57639(18) 0.0667(10) Uani 1 1 d . . .
H2 H 0.8262 0.4386 0.5276 0.080 Uiso 1 1 calc R . .
C3 C 0.89358(18) 0.37823(18) 0.61377(14) 0.0431(7) Uani 1 1 d . . .
H3 H 0.9392 0.3462 0.5929 0.052 Uiso 1 1 calc R . .
C4 C 0.88199(16) 0.38018(16) 0.68299(15) 0.0370(7) Uani 1 1 d . . .
C5 C 0.92955(16) 0.33045(17) 0.74100(15) 0.0424(7) Uani 1 1 d . . .
H5A H 0.9711 0.2870 0.7221 0.051 Uiso 1 1 calc R . .
H5B H 0.9641 0.3727 0.7712 0.051 Uiso 1 1 calc R . .
C6 C 0.90668(15) 0.22120(16) 0.82889(14) 0.0350(6) Uani 1 1 d . . .
C7 C 0.93418(16) 0.24698(18) 0.89643(14) 0.0389(7) Uani 1 1 d . . .
C8 C 0.97425(18) 0.1840(2) 0.94123(16) 0.0489(8) Uani 1 1 d . . .
H8 H 0.9931 0.2013 0.9870 0.059 Uiso 1 1 calc R . .
C9 C 0.98697(19) 0.0976(2) 0.92044(18) 0.0549(8) Uani 1 1 d . . .
H9 H 1.0140 0.0555 0.9517 0.066 Uiso 1 1 calc R . .
C10 C 0.96046(18) 0.07216(19) 0.85410(18) 0.0535(8) Uani 1 1 d . . .
H10 H 0.9695 0.0123 0.8400 0.064 Uiso 1 1 calc R . .
C11 C 0.92069(16) 0.13229(17) 0.80729(16) 0.0424(7) Uani 1 1 d . . .
C12 C 0.8959(2) 0.10197(19) 0.73414(17) 0.0565(9) Uani 1 1 d . . .
H12 H 0.8626 0.1517 0.7101 0.068 Uiso 1 1 calc R . .
C13 C 0.8361(2) 0.0198(2) 0.7319(2) 0.0871(12) Uani 1 1 d . . .
H13A H 0.8675 -0.0303 0.7547 0.131 Uiso 1 1 calc R . .
H13B H 0.8200 0.0043 0.6836 0.131 Uiso 1 1 calc R . .
H13C H 0.7824 0.0328 0.7561 0.131 Uiso 1 1 calc R . .
C14 C 0.9787(2) 0.0836(2) 0.69407(18) 0.0763(11) Uani 1 1 d . . .
H14A H 1.0162 0.1370 0.6950 0.114 Uiso 1 1 calc R . .
H14B H 0.9610 0.0685 0.6460 0.114 Uiso 1 1 calc R . .
H14C H 1.0117 0.0337 0.7156 0.114 Uiso 1 1 calc R . .
C15 C 1.0106(2) 0.3870(2) 0.94103(18) 0.0672(10) Uani 1 1 d . . .
H15A H 1.0397 0.3564 0.9809 0.101 Uiso 1 1 calc R . .
H15B H 1.0006 0.4496 0.9529 0.101 Uiso 1 1 calc R . .
H15C H 1.0482 0.3838 0.9015 0.101 Uiso 1 1 calc R . .
C16 C 0.92167(18) 0.34191(18) 0.92199(15) 0.0475(7) Uani 1 1 d . . .
H16 H 0.8922 0.3766 0.8830 0.057 Uiso 1 1 calc R . .
C17 C 0.8610(2) 0.3443(2) 0.98206(17) 0.0716(10) Uani 1 1 d . . .
H17A H 0.8035 0.3187 0.9673 0.107 Uiso 1 1 calc R . .
H17B H 0.8530 0.4063 0.9967 0.107 Uiso 1 1 calc R . .
H17C H 0.8875 0.3096 1.0209 0.107 Uiso 1 1 calc R . .
C18 C 0.63193(19) 0.10938(18) 0.94909(16) 0.0491(8) Uani 1 1 d . . .
H18 H 0.6307 0.0580 0.9778 0.059 Uiso 1 1 calc R . .
C19 C 0.68981(18) 0.12162(17) 0.90009(15) 0.0459(7) Uani 1 1 d . . .
H19 H 0.7342 0.0791 0.8910 0.055 Uiso 1 1 calc R . .
C20 C 0.67981(16) 0.20430(17) 0.86199(14) 0.0383(7) Uani 1 1 d . . .
C21 C 0.61161(16) 0.25153(17) 0.88717(13) 0.0338(6) Uani 1 1 d . . .
C22 C 0.58161(17) 0.34330(16) 0.86426(14) 0.0388(7) Uani 1 1 d . . .
H22A H 0.5195 0.3408 0.8455 0.047 Uiso 1 1 calc R . .
H22B H 0.5846 0.3844 0.9044 0.047 Uiso 1 1 calc R . .
C23 C 0.61677(15) 0.46549(16) 0.78938(14) 0.0325(6) Uani 1 1 d . . .
C24 C 0.55744(16) 0.48040(17) 0.73178(14) 0.0363(6) Uani 1 1 d . . .
C25 C 0.54582(17) 0.56664(18) 0.70601(15) 0.0445(7) Uani 1 1 d . . .
H25 H 0.5080 0.5766 0.6659 0.053 Uiso 1 1 calc R . .
C26 C 0.58891(18) 0.63789(19) 0.73829(17) 0.0497(8) Uani 1 1 d . . .
H26 H 0.5811 0.6964 0.7200 0.060 Uiso 1 1 calc R . .
C27 C 0.64281(17) 0.62438(18) 0.79663(16) 0.0467(8) Uani 1 1 d . . .
H27 H 0.6711 0.6741 0.8189 0.056 Uiso 1 1 calc R . .
C28 C 0.65712(16) 0.53907(17) 0.82409(15) 0.0389(7) Uani 1 1 d . . .
C29 C 0.71572(18) 0.52704(18) 0.88937(16) 0.0505(8) Uani 1 1 d . . .
H29 H 0.7238 0.4615 0.8972 0.061 Uiso 1 1 calc R . .
C30 C 0.8081(2) 0.5688(2) 0.88278(19) 0.0729(10) Uani 1 1 d . . .
H30A H 0.8364 0.5415 0.8436 0.109 Uiso 1 1 calc R . .
H30B H 0.8445 0.5580 0.9255 0.109 Uiso 1 1 calc R . .
H30C H 0.8021 0.6331 0.8751 0.109 Uiso 1 1 calc R . .
C31 C 0.6725(2) 0.5657(2) 0.95239(17) 0.0688(10) Uani 1 1 d . . .
H31A H 0.6619 0.6297 0.9453 0.103 Uiso 1 1 calc R . .
H31B H 0.7118 0.5569 0.9938 0.103 Uiso 1 1 calc R . .
H31C H 0.6162 0.5353 0.9584 0.103 Uiso 1 1 calc R . .
C32 C 0.50531(17) 0.40422(19) 0.69812(14) 0.0438(7) Uani 1 1 d . . .
H32 H 0.5271 0.3476 0.7205 0.053 Uiso 1 1 calc R . .
C33 C 0.5180(2) 0.3961(2) 0.62057(16) 0.0675(10) Uani 1 1 d . . .
H33A H 0.4957 0.4500 0.5969 0.101 Uiso 1 1 calc R . .
H33B H 0.4855 0.3440 0.6021 0.101 Uiso 1 1 calc R . .
H33C H 0.5810 0.3890 0.6130 0.101 Uiso 1 1 calc R . .
C34 C 0.40617(18) 0.4126(2) 0.71090(17) 0.0561(8) Uani 1 1 d . . .
H34A H 0.3984 0.4145 0.7608 0.084 Uiso 1 1 calc R . .
H34B H 0.3743 0.3612 0.6906 0.084 Uiso 1 1 calc R . .
H34C H 0.3828 0.4676 0.6894 0.084 Uiso 1 1 calc R . .
C35 C 0.60392(19) 0.1591(2) 0.69069(18) 0.0614(9) Uani 1 1 d . . .
H35A H 0.5521 0.1935 0.7048 0.074 Uiso 1 1 calc R . .
H35B H 0.6163 0.1108 0.7248 0.074 Uiso 1 1 calc R . .
C36 C 0.5872(3) 0.1221(3) 0.6212(2) 0.1061(16) Uani 1 1 d . . .
H36A H 0.5723 0.0579 0.6239 0.127 Uiso 1 1 calc R . .
H36B H 0.5373 0.1536 0.5966 0.127 Uiso 1 1 calc R . .
C37 C 0.6684(2) 0.1344(2) 0.58480(18) 0.0690(10) Uani 1 1 d . . .
H37A H 0.6548 0.1441 0.5347 0.083 Uiso 1 1 calc R . .
H37B H 0.7074 0.0816 0.5908 0.083 Uiso 1 1 calc R . .
C38 C 0.71123(18) 0.21450(19) 0.61696(15) 0.0482(7) Uani 1 1 d . . .
H38A H 0.7764 0.2092 0.6179 0.058 Uiso 1 1 calc R . .
H38B H 0.6932 0.2691 0.5910 0.058 Uiso 1 1 calc R . .
C39 C 0.8199(3) 0.7408(3) 0.6874(2) 0.1004(14) Uani 1 1 d . . .
H39A H 0.7956 0.6853 0.7052 0.151 Uiso 1 1 calc R . .
H39B H 0.8381 0.7800 0.7262 0.151 Uiso 1 1 calc R . .
H39C H 0.8713 0.7271 0.6607 0.151 Uiso 1 1 calc R . .
C40 C 0.7494(3) 0.7878(3) 0.6407(2) 0.0948(14) Uani 1 1 d . . .
H40A H 0.7754 0.8427 0.6219 0.114 Uiso 1 1 calc R . .
H40B H 0.7003 0.8061 0.6692 0.114 Uiso 1 1 calc R . .
C41 C 0.7115(2) 0.7311(2) 0.5801(2) 0.0757(11) Uani 1 1 d . . .
H41A H 0.6863 0.6756 0.5986 0.091 Uiso 1 1 calc R . .
H41B H 0.6627 0.7644 0.5555 0.091 Uiso 1 1 calc R . .
C42 C 0.7403(2) 0.6567(2) 0.4663(2) 0.0811(11) Uani 1 1 d . . .
H42A H 0.6938 0.6937 0.4425 0.097 Uiso 1 1 calc R . .
H42B H 0.7123 0.6010 0.4817 0.097 Uiso 1 1 calc R . .
C43 C 0.7788(2) 0.7068(2) 0.52920(19) 0.0709(10) Uani 1 1 d . . .
H43A H 0.8251 0.6695 0.5530 0.085 Uiso 1 1 calc R . .
H43B H 0.8073 0.7621 0.5135 0.085 Uiso 1 1 calc R . .
C44 C 0.8108(3) 0.6334(3) 0.4149(2) 0.1048(14) Uani 1 1 d . . .
H44A H 0.8386 0.6884 0.3993 0.157 Uiso 1 1 calc R . .
H44B H 0.7829 0.6021 0.3749 0.157 Uiso 1 1 calc R . .
H44C H 0.8559 0.5949 0.4377 0.157 Uiso 1 1 calc R . .

loop_
_atom_site_aniso_label
_atom_site_aniso_U_11
_atom_site_aniso_U_22
_atom_site_aniso_U_33
_atom_site_aniso_U_23
_atom_site_aniso_U_13
_atom_site_aniso_U_12
Sc1 0.0311(3) 0.0310(3) 0.0390(3) -0.0004(2) 0.0044(2) 0.0035(2)
S1 0.0514(5) 0.0461(4) 0.0628(6) 0.0098(4) 0.0079(4) 0.0102(4)
S2 0.0576(5) 0.0493(5) 0.0387(5) 0.0057(4) 0.0087(4) -0.0056(4)
O1 0.0386(10) 0.0461(11) 0.0431(12) -0.0075(10) 0.0095(9) -0.0098(8)
N1 0.0322(11) 0.0321(12) 0.0328(13) 0.0033(10) 0.0054(10) 0.0031(9)
N2 0.0329(11) 0.0281(11) 0.0353(13) 0.0031(10) 0.0042(10) 0.0045(9)
C1 0.056(2) 0.071(2) 0.072(3) 0.039(2) -0.013(2) -0.0048(17)
C2 0.069(2) 0.089(3) 0.041(2) 0.017(2) -0.0020(19) -0.032(2)
C3 0.0465(17) 0.0491(17) 0.0340(18) -0.0014(15) 0.0042(14) -0.0141(14)
C4 0.0379(15) 0.0292(14) 0.0441(18) 0.0012(13) 0.0056(13) -0.0060(11)
C5 0.0379(15) 0.0373(15) 0.0523(19) 0.0024(15) 0.0043(14) -0.0006(12)
C6 0.0272(13) 0.0345(15) 0.0438(17) 0.0037(14) 0.0064(12) 0.0040(11)
C7 0.0351(15) 0.0444(16) 0.0377(17) 0.0056(14) 0.0069(13) 0.0053(12)
C8 0.0502(18) 0.0568(19) 0.0399(18) 0.0110(16) 0.0044(15) 0.0077(15)
C9 0.0508(18) 0.050(2) 0.064(2) 0.0237(18) 0.0026(18) 0.0093(15)
C10 0.0514(18) 0.0367(17) 0.072(2) 0.0088(17) 0.0040(18) 0.0100(14)
C11 0.0364(15) 0.0357(16) 0.055(2) 0.0027(15) 0.0015(14) 0.0077(12)
C12 0.066(2) 0.0361(17) 0.066(2) -0.0078(16) -0.0075(18) 0.0173(15)
C13 0.082(3) 0.068(2) 0.109(3) -0.028(2) -0.014(2) -0.004(2)
C14 0.100(3) 0.060(2) 0.070(3) -0.010(2) 0.015(2) 0.015(2)
C15 0.077(2) 0.053(2) 0.070(2) -0.0144(19) -0.006(2) 0.0008(17)
C16 0.0553(18) 0.0501(18) 0.0368(18) -0.0042(15) 0.0010(15) 0.0096(14)
C17 0.077(2) 0.080(2) 0.059(2) -0.008(2) 0.016(2) 0.0199(19)
C18 0.0606(19) 0.0401(17) 0.0457(19) 0.0107(15) -0.0060(16) -0.0049(14)
C19 0.0478(17) 0.0384(16) 0.051(2) 0.0062(15) -0.0031(15) 0.0037(13)
C20 0.0359(14) 0.0390(15) 0.0397(17) 0.0006(14) 0.0000(13) -0.0005(12)
C21 0.0362(14) 0.0343(14) 0.0307(16) 0.0008(12) -0.0005(12) -0.0042(11)
C22 0.0394(15) 0.0413(16) 0.0359(17) -0.0023(14) 0.0044(13) 0.0020(12)
C23 0.0313(13) 0.0318(14) 0.0353(16) 0.0003(13) 0.0102(12) 0.0048(11)
C24 0.0334(14) 0.0404(16) 0.0358(16) 0.0015(14) 0.0079(13) 0.0081(12)
C25 0.0407(16) 0.0476(18) 0.0457(19) 0.0095(15) 0.0055(14) 0.0135(14)
C26 0.0450(17) 0.0402(17) 0.066(2) 0.0177(17) 0.0182(17) 0.0116(14)
C27 0.0414(16) 0.0329(16) 0.066(2) -0.0026(16) 0.0071(16) 0.0001(13)
C28 0.0332(14) 0.0381(16) 0.0462(18) 0.0025(14) 0.0081(13) 0.0062(12)
C29 0.0540(18) 0.0352(16) 0.061(2) -0.0051(16) -0.0093(17) -0.0008(14)
C30 0.054(2) 0.074(2) 0.089(3) -0.008(2) -0.0168(19) -0.0070(17)
C31 0.089(3) 0.064(2) 0.053(2) -0.0066(19) -0.005(2) 0.0038(19)
C32 0.0441(16) 0.0466(17) 0.0397(18) -0.0040(15) -0.0060(14) 0.0115(13)
C33 0.066(2) 0.089(3) 0.047(2) -0.0186(19) -0.0034(17) 0.0155(19)
C34 0.0505(18) 0.0558(19) 0.062(2) -0.0030(17) 0.0017(17) -0.0013(15)
C35 0.0510(19) 0.065(2) 0.069(2) -0.0062(19) 0.0104(18) -0.0255(16)
C36 0.091(3) 0.135(4) 0.094(3) -0.038(3) 0.020(3) -0.069(3)
C37 0.088(3) 0.063(2) 0.055(2) -0.0105(19) -0.002(2) -0.0121(19)
C38 0.0454(17) 0.0583(19) 0.0414(18) -0.0035(16) 0.0066(14) -0.0050(14)
C39 0.093(3) 0.117(3) 0.092(3) 0.008(3) 0.015(3) -0.015(3)
C40 0.094(3) 0.080(3) 0.114(4) -0.012(3) 0.042(3) -0.015(2)
C41 0.063(2) 0.068(2) 0.097(3) 0.014(2) 0.017(2) -0.0020(19)
C42 0.082(3) 0.063(2) 0.095(3) 0.002(2) -0.023(2) -0.006(2)
C43 0.064(2) 0.063(2) 0.085(3) 0.006(2) -0.004(2) -0.0047(18)
C44 0.121(4) 0.098(3) 0.092(3) -0.019(3) -0.018(3) 0.008(3)

loop_
_atom_type_symbol
_atom_type_description
_atom_type_scat_dispersion_real
_atom_type_scat_dispersion_imag
_atom_type_scat_source
C C 0.0033 0.0016 'International Tables Vol C Tables 4.2.6.8 and 6.1.1.4'
H H 0.0000 0.0000 'International Tables Vol C Tables 4.2.6.8 and 6.1.1.4'
N N 0.0061 0.0033 'International Tables Vol C Tables 4.2.6.8 and 6.1.1.4'
O O 0.0106 0.0060 'International Tables Vol C Tables 4.2.6.8 and 6.1.1.4'
S S 0.1246 0.1234 'International Tables Vol C Tables 4.2.6.8 and 6.1.1.4'
Sc Sc 0.2519 0.3716 'International Tables Vol C Tables 4.2.6.8 and 6.1.1.4'

loop_
_geom_angle_atom_site_label_1
_geom_angle_atom_site_label_2
_geom_angle_atom_site_label_3
_geom_angle
_geom_angle_site_symmetry_1
_geom_angle_site_symmetry_3
_geom_angle_publ_flag
N2 Sc1 N1 134.29(8) . . ?
N2 Sc1 O1 108.03(7) . . ?
N1 Sc1 O1 111.14(8) . . ?
N2 Sc1 C20 110.70(9) . . ?
N1 Sc1 C20 82.87(9) . . ?
O1 Sc1 C20 102.51(8) . . ?
N2 Sc1 S1 71.51(6) . . ?
N1 Sc1 S1 82.72(6) . . ?
O1 Sc1 S1 94.54(5) . . ?
C20 Sc1 S1 160.76(7) . . ?
C1 S1 C4 91.76(16) . . ?
C1 S1 Sc1 126.21(11) . . ?
C4 S1 Sc1 86.59(9) . . ?
C18 S2 C21 90.41(13) . . ?
C38 O1 C35 109.1(2) . . ?
C38 O1 Sc1 131.93(15) . . ?
C35 O1 Sc1 118.96(17) . . ?
C23 N1 C22 112.91(18) . . ?
C23 N1 Sc1 131.84(15) . . ?
C22 N1 Sc1 115.20(15) . . ?
C6 N2 C5 111.89(19) . . ?
C6 N2 Sc1 115.75(14) . . ?
C5 N2 Sc1 132.28(16) . . ?
C2 C1 S1 111.4(3) . . ?
C2 C1 H1 124.3 . . ?
S1 C1 H1 124.3 . . ?
C1 C2 C3 113.9(3) . . ?
C1 C2 H2 123.0 . . ?
C3 C2 H2 123.0 . . ?
C4 C3 C2 111.1(3) . . ?
C4 C3 H3 124.5 . . ?
C2 C3 H3 124.5 . . ?
C3 C4 C5 130.1(3) . . ?
C3 C4 S1 111.8(2) . . ?
C5 C4 S1 118.0(2) . . ?
N2 C5 C4 109.3(2) . . ?
N2 C5 H5A 109.8 . . ?
C4 C5 H5A 109.8 . . ?
N2 C5 H5B 109.8 . . ?
C4 C5 H5B 109.8 . . ?
H5A C5 H5B 108.3 . . ?
C7 C6 C11 119.5(3) . . ?
C7 C6 N2 121.0(2) . . ?
C11 C6 N2 119.5(2) . . ?
C8 C7 C6 119.2(3) . . ?
C8 C7 C16 119.2(3) . . ?
C6 C7 C16 121.6(2) . . ?
C9 C8 C7 121.3(3) . . ?
C9 C8 H8 119.4 . . ?
C7 C8 H8 119.4 . . ?
C8 C9 C10 119.7(3) . . ?
C8 C9 H9 120.1 . . ?
C10 C9 H9 120.1 . . ?
C9 C10 C11 121.4(3) . . ?
C9 C10 H10 119.3 . . ?
C11 C10 H10 119.3 . . ?
C10 C11 C6 119.0(3) . . ?
C10 C11 C12 119.3(3) . . ?
C6 C11 C12 121.7(3) . . ?
C11 C12 C13 112.6(3) . . ?
C11 C12 C14 111.1(3) . . ?
C13 C12 C14 110.0(3) . . ?
C11 C12 H12 107.7 . . ?
C13 C12 H12 107.7 . . ?
C14 C12 H12 107.7 . . ?
C12 C13 H13A 109.5 . . ?
C12 C13 H13B 109.5 . . ?
H13A C13 H13B 109.5 . . ?
C12 C13 H13C 109.5 . . ?
H13A C13 H13C 109.5 . . ?
H13B C13 H13C 109.5 . . ?
C12 C14 H14A 109.5 . . ?
C12 C14 H14B 109.5 . . ?
H14A C14 H14B 109.5 . . ?
C12 C14 H14C 109.5 . . ?
H14A C14 H14C 109.5 . . ?
H14B C14 H14C 109.5 . . ?
C16 C15 H15A 109.5 . . ?
C16 C15 H15B 109.5 . . ?
H15A C15 H15B 109.5 . . ?
C16 C15 H15C 109.5 . . ?
H15A C15 H15C 109.5 . . ?
H15B C15 H15C 109.5 . . ?
C7 C16 C17 111.2(2) . . ?
C7 C16 C15 111.5(2) . . ?
C17 C16 C15 111.5(3) . . ?
C7 C16 H16 107.5 . . ?
C17 C16 H16 107.5 . . ?
C15 C16 H16 107.5 . . ?
C16 C17 H17A 109.5 . . ?
C16 C17 H17B 109.5 . . ?
H17A C17 H17B 109.5 . . ?
C16 C17 H17C 109.5 . . ?
H17A C17 H17C 109.5 . . ?
H17B C17 H17C 109.5 . . ?
C19 C18 S2 112.0(2) . . ?
C19 C18 H18 124.0 . . ?
S2 C18 H18 124.0 . . ?
C18 C19 C20 115.1(2) . . ?
C18 C19 H19 122.5 . . ?
C20 C19 H19 122.5 . . ?
C21 C20 C19 108.8(2) . . ?
C21 C20 Sc1 105.66(18) . . ?
C19 C20 Sc1 145.5(2) . . ?
C20 C21 C22 126.2(2) . . ?
C20 C21 S2 113.7(2) . . ?
C22 C21 S2 120.08(18) . . ?
N1 C22 C21 109.74(19) . . ?
N1 C22 H22A 109.7 . . ?
C21 C22 H22A 109.7 . . ?
N1 C22 H22B 109.7 . . ?
C21 C22 H22B 109.7 . . ?
H22A C22 H22B 108.2 . . ?
C24 C23 C28 119.5(2) . . ?
C24 C23 N1 120.2(2) . . ?
C28 C23 N1 120.3(2) . . ?
C25 C24 C23 119.5(3) . . ?
C25 C24 C32 119.6(3) . . ?
C23 C24 C32 121.0(2) . . ?
C26 C25 C24 120.5(3) . . ?
C26 C25 H25 119.7 . . ?
C24 C25 H25 119.7 . . ?
C27 C26 C25 120.2(3) . . ?
C27 C26 H26 119.9 . . ?
C25 C26 H26 119.9 . . ?
C26 C27 C28 121.4(3) . . ?
C26 C27 H27 119.3 . . ?
C28 C27 H27 119.3 . . ?
C27 C28 C23 118.7(3) . . ?
C27 C28 C29 119.9(3) . . ?
C23 C28 C29 121.4(2) . . ?
C28 C29 C31 111.3(2) . . ?
C28 C29 C30 112.0(3) . . ?
C31 C29 C30 110.1(3) . . ?
C28 C29 H29 107.8 . . ?
C31 C29 H29 107.8 . . ?
C30 C29 H29 107.8 . . ?
C29 C30 H30A 109.5 . . ?
C29 C30 H30B 109.5 . . ?
H30A C30 H30B 109.5 . . ?
C29 C30 H30C 109.5 . . ?
H30A C30 H30C 109.5 . . ?
H30B C30 H30C 109.5 . . ?
C29 C31 H31A 109.5 . . ?
C29 C31 H31B 109.5 . . ?
H31A C31 H31B 109.5 . . ?
C29 C31 H31C 109.5 . . ?
H31A C31 H31C 109.5 . . ?
H31B C31 H31C 109.5 . . ?
C24 C32 C33 113.0(2) . . ?
C24 C32 C34 111.0(2) . . ?
C33 C32 C34 110.0(2) . . ?
C24 C32 H32 107.5 . . ?
C33 C32 H32 107.5 . . ?
C34 C32 H32 107.5 . . ?
C32 C33 H33A 109.5 . . ?
C32 C33 H33B 109.5 . . ?
H33A C33 H33B 109.5 . . ?
C32 C33 H33C 109.5 . . ?
H33A C33 H33C 109.5 . . ?
H33B C33 H33C 109.5 . . ?
C32 C34 H34A 109.5 . . ?
C32 C34 H34B 109.5 . . ?
H34A C34 H34B 109.5 . . ?
C32 C34 H34C 109.5 . . ?
H34A C34 H34C 109.5 . . ?
H34B C34 H34C 109.5 . . ?
O1 C35 C36 106.0(2) . . ?
O1 C35 H35A 110.5 . . ?
C36 C35 H35A 110.5 . . ?
O1 C35 H35B 110.5 . . ?
C36 C35 H35B 110.5 . . ?
H35A C35 H35B 108.7 . . ?
C37 C36 C35 106.7(3) . . ?
C37 C36 H36A 110.4 . . ?
C35 C36 H36A 110.4 . . ?
C37 C36 H36B 110.4 . . ?
C35 C36 H36B 110.4 . . ?
H36A C36 H36B 108.6 . . ?
C36 C37 C38 105.0(3) . . ?
C36 C37 H37A 110.7 . . ?
C38 C37 H37A 110.7 . . ?
C36 C37 H37B 110.7 . . ?
C38 C37 H37B 110.7 . . ?
H37A C37 H37B 108.8 . . ?
O1 C38 C37 105.1(2) . . ?
O1 C38 H38A 110.7 . . ?
C37 C38 H38A 110.7 . . ?
O1 C38 H38B 110.7 . . ?
C37 C38 H38B 110.7 . . ?
H38A C38 H38B 108.8 . . ?
C40 C39 H39A 109.5 . . ?
C40 C39 H39B 109.5 . . ?
H39A C39 H39B 109.5 . . ?
C40 C39 H39C 109.5 . . ?
H39A C39 H39C 109.5 . . ?
H39B C39 H39C 109.5 . . ?
C39 C40 C41 114.5(3) . . ?
C39 C40 H40A 108.6 . . ?
C41 C40 H40A 108.6 . . ?
C39 C40 H40B 108.6 . . ?
C41 C40 H40B 108.6 . . ?
H40A C40 H40B 107.6 . . ?
C43 C41 C40 113.4(3) . . ?
C43 C41 H41A 108.9 . . ?
C40 C41 H41A 108.9 . . ?
C43 C41 H41B 108.9 . . ?
C40 C41 H41B 108.9 . . ?
H41A C41 H41B 107.7 . . ?
C43 C42 C44 112.4(3) . . ?
C43 C42 H42A 109.1 . . ?
C44 C42 H42A 109.1 . . ?
C43 C42 H42B 109.1 . . ?
C44 C42 H42B 109.1 . . ?
H42A C42 H42B 107.9 . . ?
C41 C43 C42 113.6(3) . . ?
C41 C43 H43A 108.8 . . ?
C42 C43 H43A 108.8 . . ?
C41 C43 H43B 108.8 . . ?
C42 C43 H43B 108.8 . . ?
H43A C43 H43B 107.7 . . ?
C42 C44 H44A 109.5 . . ?
C42 C44 H44B 109.5 . . ?
H44A C44 H44B 109.5 . . ?
C42 C44 H44C 109.5 . . ?
H44A C44 H44C 109.5 . . ?
H44B C44 H44C 109.5 . . ?

loop_
_geom_bond_atom_site_label_1
_geom_bond_atom_site_label_2
_geom_bond_distance
_geom_bond_site_symmetry_2
_geom_bond_publ_flag
Sc1 N2 2.0468(19) . ?
Sc1 N1 2.0564(19) . ?
Sc1 O1 2.1526(19) . ?
Sc1 C20 2.203(3) . ?
Sc1 S1 2.9697(9) . ?
S1 C1 1.716(3) . ?
S1 C4 1.717(3) . ?
S2 C18 1.717(3) . ?
S2 C21 1.743(3) . ?
O1 C38 1.451(3) . ?
O1 C35 1.462(3) . ?
N1 C23 1.430(3) . ?
N1 C22 1.465(3) . ?
N2 C6 1.434(3) . ?
N2 C5 1.462(3) . ?
C1 C2 1.330(4) . ?
C1 H1 0.9500 . ?
C2 C3 1.435(4) . ?
C2 H2 0.9500 . ?
C3 C4 1.361(4) . ?
C3 H3 0.9500 . ?
C4 C5 1.497(4) . ?
C5 H5A 0.9900 . ?
C5 H5B 0.9900 . ?
C6 C7 1.403(4) . ?
C6 C11 1.416(3) . ?
C7 C8 1.397(4) . ?
C7 C16 1.521(4) . ?
C8 C9 1.372(4) . ?
C8 H8 0.9500 . ?
C9 C10 1.377(4) . ?
C9 H9 0.9500 . ?
C10 C11 1.390(4) . ?
C10 H10 0.9500 . ?
C11 C12 1.513(4) . ?
C12 C13 1.528(4) . ?
C12 C14 1.536(4) . ?
C12 H12 1.0000 . ?
C13 H13A 0.9800 . ?
C13 H13B 0.9800 . ?
C13 H13C 0.9800 . ?
C14 H14A 0.9800 . ?
C14 H14B 0.9800 . ?
C14 H14C 0.9800 . ?
C15 C16 1.533(4) . ?
C15 H15A 0.9800 . ?
C15 H15B 0.9800 . ?
C15 H15C 0.9800 . ?
C16 C17 1.522(4) . ?
C16 H16 1.0000 . ?
C17 H17A 0.9800 . ?
C17 H17B 0.9800 . ?
C17 H17C 0.9800 . ?
C18 C19 1.340(4) . ?
C18 H18 0.9500 . ?
C19 C20 1.445(3) . ?
C19 H19 0.9500 . ?
C20 C21 1.365(3) . ?
C21 C22 1.507(3) . ?
C22 H22A 0.9900 . ?
C22 H22B 0.9900 . ?
C23 C24 1.409(4) . ?
C23 C28 1.412(3) . ?
C24 C25 1.393(3) . ?
C24 C32 1.514(4) . ?
C25 C26 1.382(4) . ?
C25 H25 0.9500 . ?
C26 C27 1.370(4) . ?
C26 H26 0.9500 . ?
C27 C28 1.397(3) . ?
C27 H27 0.9500 . ?
C28 C29 1.513(4) . ?
C29 C31 1.530(4) . ?
C29 C30 1.545(4) . ?
C29 H29 1.0000 . ?
C30 H30A 0.9800 . ?
C30 H30B 0.9800 . ?
C30 H30C 0.9800 . ?
C31 H31A 0.9800 . ?
C31 H31B 0.9800 . ?
C31 H31C 0.9800 . ?
C32 C33 1.528(4) . ?
C32 C34 1.541(3) . ?
C32 H32 1.0000 . ?
C33 H33A 0.9800 . ?
C33 H33B 0.9800 . ?
C33 H33C 0.9800 . ?
C34 H34A 0.9800 . ?
C34 H34B 0.9800 . ?
C34 H34C 0.9800 . ?
C35 C36 1.463(4) . ?
C35 H35A 0.9900 . ?
C35 H35B 0.9900 . ?
C36 C37 1.464(4) . ?
C36 H36A 0.9900 . ?
C36 H36B 0.9900 . ?
C37 C38 1.484(4) . ?
C37 H37A 0.9900 . ?
C37 H37B 0.9900 . ?
C38 H38A 0.9900 . ?
C38 H38B 0.9900 . ?
C39 C40 1.532(5) . ?
C39 H39A 0.9800 . ?
C39 H39B 0.9800 . ?
C39 H39C 0.9800 . ?
C40 C41 1.533(5) . ?
C40 H40A 0.9900 . ?
C40 H40B 0.9900 . ?
C41 C43 1.501(4) . ?
C41 H41A 0.9900 . ?
C41 H41B 0.9900 . ?
C42 C43 1.518(5) . ?
C42 C44 1.541(5) . ?
C42 H42A 0.9900 . ?
C42 H42B 0.9900 . ?
C43 H43A 0.9900 . ?
C43 H43B 0.9900 . ?
C44 H44A 0.9800 . ?
C44 H44B 0.9800 . ?
C44 H44C 0.9800 . ?
